data_1504373
loop_
_publ_author_name
'Piccoli, Paula M. B.'
'Koetzle, Thomas F.'
'Schultz, Arthur J.'
'Zhurova, Elizabeth A.'
'Stare, Jernej'
'Pinkerton, A. Alan'
'Eckert, Juergen'
'Hadzi, Dusan'

_publ_section_title
;
 Variable temperature neutron diffraction and X-ray charge density studies
 of tetraacetylethane.
;
_journal_issue 29
_journal_name_full 'The journal of physical chemistry. A'
_journal_page_first 6667
_journal_page_last 6677
_journal_paper_doi 10.1021/jp800204r
_journal_volume 112
_journal_year 2008
_chemical_formula_sum 'C5 H7 O2'
_chemical_formula_weight 99.11
_chemical_name_common tetraacetylethane
_chemical_name_systematic
;
3,4-diacetyl-2,5-hexanedione
;
_space_group_IT_number 60
_symmetry_cell_setting orthorhombic
_symmetry_space_group_name_Hall '-P 2n 2ab'
_symmetry_space_group_name_H-M 'P b c n'
_cell_angle_alpha 90.0
_cell_angle_beta 90.0
_cell_angle_gamma 90.0
_cell_formula_units_Z 8
_cell_length_a 9.0990(30)
_cell_length_b 9.2250(30)
_cell_length_c 11.4950(30)
_cell_measurement_reflns_used 1413
_cell_measurement_temperature 110(1)
_cell_volume 964.9(5)
_diffrn_measured_fraction_theta_full 'not applicable to TOF Laue technique'
_diffrn_measured_fraction_theta_max 'not applicable to TOF Laue technique'
_diffrn_measurement_device_type 'IPNS single crystal diffractometer'
_diffrn_measurement_method 'Time-of-flight Laue'
_diffrn_radiation_monochromator 'not applicable to TOF Laue technique'
_diffrn_radiation_probe neutron
_diffrn_radiation_source 'Intense Pulsed Neutron Source'
_diffrn_radiation_type neutron
_diffrn_radiation_wavelength 0.7-4.2
_diffrn_reflns_limit_h_max 12
_diffrn_reflns_limit_h_min -7
_diffrn_reflns_limit_k_max 13
_diffrn_reflns_limit_k_min -12
_diffrn_reflns_limit_l_max 12
_diffrn_reflns_limit_l_min -16
_diffrn_reflns_number 1413
_diffrn_reflns_theta_full 'not applicable to TOF Laue technique'
_diffrn_reflns_theta_max 'not applicable to TOF Laue technique'
_diffrn_reflns_theta_min 'not applicable to TOF Laue technique'
_diffrn_standards_decay_% 0
_diffrn_standards_number 0
_exptl_absorpt_coefficient_mu '1.496 + 1.114\l cm^-1^'
_exptl_absorpt_correction_T_max 0.525
_exptl_absorpt_correction_T_min 0.102
_exptl_absorpt_correction_type gaussian
_exptl_absorpt_process_details '(IPNS ANVRED; local program'
_exptl_crystal_colour colorless
_exptl_crystal_density_diffrn 1.374
_exptl_crystal_density_method 'not measured'
_exptl_crystal_description block
_exptl_crystal_F_000 149
_exptl_crystal_size_max 4
_exptl_crystal_size_mid 4
_exptl_crystal_size_min 2
_pd_block_id 2007-04-03T11:10|TAE_110K_phase1|Paula_M._B._Piccoli||
_pd_phase_name 'TAE at 110K'
_cod_data_source_file jp800204r-file006.cif
_cod_data_source_block TAE_110K_phase_1
_cod_depositor_comments
;
The following automatic conversions were performed:

'_exptl_absorpt_correction_type' value 'Gaussian' changed to
'gaussian' according to
/home/saulius/struct/CIF-dictionaries/cif_core.dic dictionary named
'cif_core.dic' version 2.4.1 from 2010-06-29.

Automatic conversion script
Id: cif_fix_values 1715 2011-07-08 13:25:40Z adriana 
;
_cod_database_code 1504373

loop_
_symmetry_equiv_pos_site_id
_symmetry_equiv_pos_as_xyz
1 +x,+y,+z
2 -x+1/2,+y+1/2,+z
3 +x,-y,+z+1/2
4 -x+1/2,-y+1/2,+z+1/2
-1 -x,-y,-z
-2 +x+1/2,-y+1/2,-z
-3 -x,+y,-z+1/2
-4 +x+1/2,+y+1/2,-z+1/2

loop_
_atom_site_aniso_label
_atom_site_aniso_U_11
_atom_site_aniso_U_12
_atom_site_aniso_U_13
_atom_site_aniso_U_22
_atom_site_aniso_U_23
_atom_site_aniso_U_33
O1 0.0173(10) -0.0013(8) -0.0059(6) 0.0235(8) 0.0069(6) 0.0209(8)
O2 0.0144(10) -0.0035(8) -0.0002(6) 0.0232(9) 0.0034(6) 0.0250(8)
C1 0.0127(8) -0.0002(6) -0.0022(5) 0.0175(7) 0.0004(4) 0.0177(6)
C2 0.0110(7) 0.0008(6) -0.0012(5) 0.0170(7) 0.0012(4) 0.0166(6)
C3 0.0161(9) -0.0018(7) -0.0011(5) 0.0179(7) 0.0024(4) 0.0190(6)
C4 0.0182(8) -0.0006(7) -0.0005(6) 0.0217(8) 0.0038(5) 0.0186(7)
C5 0.0195(9) -0.0040(8) -0.0025(6) 0.0248(9) 0.0081(5) 0.0239(8)
H1 0.0278(18) 0.0015(18) -0.0114(14) 0.0437(22) -0.0018(14) 0.0487(20)
H2 0.0469(24) -0.0236(20) 0.0044(17) 0.0432(19) -0.0051(13) 0.0404(17)
H3 0.0430(25) -0.0110(20) -0.0170(18) 0.0637(26) 0.0324(16) 0.0478(20)
H4 0.0452(25) 0.0048(20) 0.0221(18) 0.0463(22) -0.0008(14) 0.0508(20)
H5 0.0357(25) 0.0091(25) 0.0053(20) 0.0652(28) 0.0298(18) 0.0690(24)
H6 0.0691(33) -0.0223(25) -0.0400(25) 0.0385(21) 0.0285(18) 0.0857(28)
H7 0.099(4) 0.0307(30) 0.0020(19) 0.0746(31) 0.0045(16) 0.0296(18)

loop_
_atom_site_type_symbol
_atom_site_label
_atom_site_fract_x
_atom_site_fract_y
_atom_site_fract_z
_atom_site_occupancy
_atom_site_thermal_displace_type
_atom_site_U_iso_or_equiv
_atom_site_symmetry_multiplicity
O O1 -0.77636(22) -0.24680(19) 0.12957(13) 1.0 Uani 0.02059 8
O O2 -0.81956(20) -0.43233(19) 0.27512(13) 1.0 Uani 0.02088 8
C C1 -0.63933(17) -0.25289(14) 0.14911(10) 1.0 Uani 0.01595 8
C C2 -0.58035(15) -0.34639(15) 0.23692(11) 1.0 Uani 0.01486 8
C C3 -0.67795(16) -0.43698(15) 0.29517(11) 1.0 Uani 0.01766 8
C C4 -0.54015(18) -0.16078(16) 0.07723(11) 1.0 Uani 0.01952 8
C C5 -0.63159(21) -0.54585(18) 0.38371(12) 1.0 Uani 0.0227 8
H H1 -0.8308(4) -0.3495(4) 0.20729(29) 1.0 Uani 0.04006 8
H H2 -0.4853(5) -0.0823(4) 0.13067(26) 1.0 Uani 0.0435 8
H H3 -0.6059(5) -0.1061(5) 0.01123(31) 1.0 Uani 0.0515 8
H H4 -0.4531(5) -0.2250(4) 0.03668(30) 1.0 Uani 0.04745 8
H H5 -0.5180(5) -0.5712(5) 0.37929(34) 1.0 Uani 0.05665 8
H H6 -0.6954(6) -0.6420(5) 0.3738(4) 1.0 Uani 0.06443 8
H H7 -0.6535(7) -0.5037(5) 0.46938(31) 1.0 Uani 0.06775 8

loop_
_atom_type_symbol
_atom_type_number_in_cell
O 16.0
C 40.0
H 56.0

loop_
_geom_angle_atom_site_label_1
_geom_angle_atom_site_label_2
_geom_angle_atom_site_label_3
_geom_angle
_geom_angle_site_symmetry_1
_geom_angle_site_symmetry_3
C1 O1 H1 101.88(19) 1_555 1_555
C3 O2 H1 103.88(22) 1_555 1_555
O1 C1 C2 121.33(14) 1_555 1_555
O1 C1 C4 118.17(13) 1_555 1_555
C2 C1 C4 120.49(13) 1_555 1_555
C1 C2 C2 120.61(12) 1_555 -3_456
C1 C2 C3 117.50(12) 1_555 1_555
C2 C2 C3 121.89(11) -3_456 1_555
O2 C3 C2 121.58(13) 1_555 1_555
O2 C3 C5 114.87(14) 1_555 1_555
C2 C3 C5 123.55(14) 1_555 1_555
C1 C4 H2 110.43(21) 1_555 1_555
C1 C4 H3 108.52(26) 1_555 1_555
C1 C4 H4 111.46(24) 1_555 1_555
H2 C4 H3 109.99(35) 1_555 1_555
H2 C4 H4 105.8(4) 1_555 1_555
H3 C4 H4 110.6(4) 1_555 1_555
C3 C5 H5 113.04(23) 1_555 1_555
C3 C5 H6 109.48(25) 1_555 1_555
C3 C5 H7 109.18(26) 1_555 1_555
H5 C5 H6 110.0(4) 1_555 1_555
H5 C5 H7 107.7(5) 1_555 1_555
H6 C5 H7 107.3(5) 1_555 1_555
O1 H1 O2 153.72(35) 1_555 1_555

loop_
_geom_bond_atom_site_label_1
_geom_bond_atom_site_label_2
_geom_bond_distance
_geom_bond_site_symmetry_2
O1 C1 1.2681(26) 1_555
O1 H1 1.393(4) 1_555
O2 C3 1.3097(23) 1_555
O2 H1 1.097(4) 1_555
C1 O1 1.2681(26) 1_555
C1 C2 1.4320(18) 1_555
C1 C4 1.4897(21) 1_555
C2 C1 1.4320(18) 1_555
C2 C2 1.4928(28) -3_455
C2 C3 1.3912(20) 1_555
C3 O2 1.3097(23) 1_555
C3 C2 1.3912(20) 1_555
C3 C5 1.4908(20) 1_555
C4 C1 1.4897(21) 1_555
C4 H2 1.072(4) 1_555
C4 H3 1.090(4) 1_555
C4 H4 1.094(4) 1_555
C5 C3 1.4908(20) 1_555
C5 H5 1.061(5) 1_555
C5 H6 1.066(5) 1_555
C5 H7 1.077(4) 1_555
H1 O1 1.393(4) 1_555
H1 O2 1.097(4) 1_555
H2 C4 1.072(4) 1_555
H3 C4 1.090(4) 1_555
H4 C4 1.094(4) 1_555
H5 C5 1.061(5) 1_555
H6 C5 1.066(5) 1_555
H7 C5 1.077(4) 1_555
